data_4509763
loop_
_publ_author_name
'Martins, Felipe T.'
'Paparidis, Nikolas'
'Doriguetto, Ant\^onio C.'
'Ellena, Javier'

_publ_section_title
;
 Crystal Engineering of an Anti-HIV Drug Based on the Recognition of
 Assembling Molecular Frameworks
;
_journal_issue 12
_journal_name_full 'Crystal Growth &amp; Design'
_journal_page_first 5283
_journal_paper_doi 10.1021/cg900790f
_journal_volume 9
_journal_year 2009
_chemical_absolute_configuration '2R 5S'
_chemical_formula_moiety 'C8 H12 N3 O3 S, C4 H3 O4'
_chemical_formula_sum 'C12 H15 N3 O7 S'
_chemical_formula_weight 345.33
_chemical_name_systematic
;
 4-amino-1-[(2R,5S)-2-(hydroxymethyl)-1,3-oxathiolan-5-yl]-(1H)-pyrimidin-2-one 
maleate
;
_space_group_IT_number 19
_symmetry_cell_setting orthorhombic
_symmetry_Int_Tables_number 19
_symmetry_space_group_name_Hall 'P 2ac 2ab'
_symmetry_space_group_name_H-M 'P 21 21 21'
_atom_sites_solution_hydrogens geom
_atom_sites_solution_primary direct
_atom_sites_solution_secondary difmap
_audit_creation_date 2008-08-26T18:54:52-00:00
_audit_creation_method 'WinGx routine CIF_UPDATE'
_cell_angle_alpha 90.00
_cell_angle_beta 90.00
_cell_angle_gamma 90.00
_cell_formula_units_Z 4
_cell_length_a 5.4130(1)
_cell_length_b 12.7870(4)
_cell_length_c 21.6501(7)
_cell_measurement_reflns_used 36366
_cell_measurement_temperature 100(2)
_cell_measurement_theta_max 25.350
_cell_measurement_theta_min 2.910
_cell_volume 1498.53(7)
_computing_cell_refinement 'HKL Scalepack (Otwinowski & Minor 1997)'
_computing_data_collection 'Collect (Bruker AxS BV, 1997-2004)'
_computing_data_reduction 'HKL Denzo and Scalepack (Otwinowski & Minor 1997)'
_computing_molecular_graphics 'Ortep-3 for Windows (Farrugia, 1997)'
_computing_publication_material 'WinGx publication routines (Farrugia, 1999)'
_computing_structure_refinement 'SHELxL-97 (Sheldrick, 1997)'
_computing_structure_solution 'SHELxS-86 (Sheldrick, 1986)'
_diffrn_ambient_temperature 100(2)
_diffrn_measured_fraction_theta_full 0.987
_diffrn_measured_fraction_theta_max 0.987
_diffrn_measurement_device '95mm CCD camera on \k-goniostat'
_diffrn_measurement_device_type KappaCCD
_diffrn_measurement_method 'CCD rotation images, thick slices'
_diffrn_radiation_probe x-ray
_diffrn_radiation_type MoK\a
_diffrn_radiation_wavelength 0.71073
_diffrn_reflns_av_R_equivalents 0.1009
_diffrn_reflns_av_sigmaI/netI 0.0517
_diffrn_reflns_limit_h_max 6
_diffrn_reflns_limit_h_min -6
_diffrn_reflns_limit_k_max 15
_diffrn_reflns_limit_k_min -15
_diffrn_reflns_limit_l_max 24
_diffrn_reflns_limit_l_min -26
_diffrn_reflns_number 16112
_diffrn_reflns_theta_full 25.34
_diffrn_reflns_theta_max 25.34
_diffrn_reflns_theta_min 3.19
_exptl_absorpt_coefficient_mu 0.258
_exptl_absorpt_correction_type none
_exptl_crystal_colour colourless
_exptl_crystal_density_diffrn 1.531
_exptl_crystal_density_method 'not measured'
_exptl_crystal_description plate
_exptl_crystal_F_000 720
_exptl_crystal_size_max 0.354
_exptl_crystal_size_mid 0.061
_exptl_crystal_size_min 0.051
_refine_diff_density_max 0.373
_refine_diff_density_min -0.290
_refine_diff_density_rms 0.056
_refine_ls_abs_structure_details 'Flack H D (1983), Acta Cryst. A39, 876-881'
_refine_ls_abs_structure_Flack -0.01(11)
_refine_ls_extinction_method none
_refine_ls_goodness_of_fit_ref 1.095
_refine_ls_hydrogen_treatment mixed
_refine_ls_matrix_type full
_refine_ls_number_parameters 223
_refine_ls_number_reflns 2711
_refine_ls_number_restraints 0
_refine_ls_restrained_S_all 1.095
_refine_ls_R_factor_all 0.0534
_refine_ls_R_factor_gt 0.0443
_refine_ls_shift/su_max 0.001
_refine_ls_shift/su_mean 0.000
_refine_ls_structure_factor_coef Fsqd
_refine_ls_weighting_details 'calc w=1/[\s^2^(Fo^2^)+(0.0621P)^2^+0.3366P] where P=(Fo^2^+2Fc^2^)/3'
_refine_ls_weighting_scheme calc
_refine_ls_wR_factor_gt 0.1101
_refine_ls_wR_factor_ref 0.1153
_reflns_number_gt 2407
_reflns_number_total 2711
_reflns_threshold_expression >2sigma(I)
_cod_data_source_file cg900790fsup1.cif
_cod_data_source_block LamMaleate_100K
_cod_original_sg_symbol_H-M P212121
_cod_database_code 4509763

loop_
_symmetry_equiv_pos_as_xyz
'x, y, z'
'-x+1/2, -y, z+1/2'
'x+1/2, -y+1/2, -z'
'-x, y+1/2, -z+1/2'

loop_
_atom_site_label
_atom_site_type_symbol
_atom_site_fract_x
_atom_site_fract_y
_atom_site_fract_z
_atom_site_U_iso_or_equiv
_atom_site_adp_type
_atom_site_occupancy
_atom_site_symmetry_multiplicity
_atom_site_calc_flag
_atom_site_refinement_flags
S3' S -0.07696(13) 0.16355(7) 0.96076(3) 0.0426(2) Uani 1 1 d .
O1' O -0.3646(3) 0.12823(17) 0.86584(8) 0.0373(5) Uani 1 1 d .
O2 O 0.1742(4) 0.25809(17) 0.76302(9) 0.0409(5) Uani 1 1 d .
N3 N 0.3569(4) 0.10053(19) 0.74838(11) 0.0336(5) Uani 1 1 d .
N4 N 0.5674(5) -0.0532(2) 0.73729(12) 0.0407(6) Uani 1 1 d .
H4Nx H 0.674(6) -0.008(3) 0.7121(15) 0.049 Uiso 1 1 d .
H4Ny H 0.582(7) -0.119(3) 0.7463(15) 0.049 Uiso 1 1 d .
N1 N 0.0185(4) 0.11789(19) 0.81446(10) 0.0338(5) Uani 1 1 d .
O1xM O -0.3313(4) 0.20099(18) 0.67310(9) 0.0447(5) Uani 1 1 d .
C4 C 0.3833(5) -0.0013(2) 0.76250(12) 0.0340(6) Uani 1 1 d .
O5' O -0.3155(4) -0.06178(19) 0.93798(10) 0.0460(6) Uani 1 1 d .
O1yM O -0.0978(4) 0.05930(18) 0.66264(9) 0.0437(5) Uani 1 1 d .
C2 C 0.1816(5) 0.1655(2) 0.77446(12) 0.0340(6) Uani 1 1 d .
C4' C -0.3796(5) 0.1267(3) 0.93251(13) 0.0381(7) Uani 1 1 d .
H4' H -0.4986 0.1801 0.9456 0.046 Uiso 1 1 calc R
O4yM O 0.2769(4) 0.0079(2) 0.60636(11) 0.0519(6) Uani 1 1 d .
C5 C 0.2097(5) -0.0472(3) 0.80381(13) 0.0378(6) Uani 1 1 d .
H5 H 0.2182 -0.1179 0.8138 0.045 Uiso 1 1 calc R
C2' C -0.0605(6) 0.2515(3) 0.89622(14) 0.0429(7) Uani 1 1 d .
H2'x H -0.1564 0.3143 0.9039 0.051 Uiso 1 1 calc R
H2'y H 0.1091 0.2711 0.8876 0.051 Uiso 1 1 calc R
C1' C -0.1699(5) 0.1885(2) 0.84307(13) 0.0370(6) Uani 1 1 d .
H1' H -0.2331 0.2366 0.8116 0.044 Uiso 1 1 calc R
O4xM O 0.5217(4) 0.0797(2) 0.53740(12) 0.0691(8) Uani 1 1 d .
C1M C -0.1549(5) 0.1525(3) 0.64872(13) 0.0407(7) Uani 1 1 d .
C3M C 0.1920(7) 0.1822(3) 0.56990(17) 0.0578(9) Uani 1 1 d .
H3M H 0.2516 0.2332 0.5432 0.069 Uiso 1 1 calc R
C5' C -0.4687(5) 0.0226(3) 0.95462(14) 0.0423(7) Uani 1 1 d .
H5'x H -0.4824 0.0246 0.9993 0.051 Uiso 1 1 calc R
H5'y H -0.6326 0.0104 0.9380 0.051 Uiso 1 1 calc R
C6 C 0.0330(5) 0.0145(2) 0.82790(13) 0.0357(7) Uani 1 1 d .
H6 H -0.0827 -0.0147 0.8546 0.043 Uiso 1 1 calc R
C2M C -0.0122(7) 0.2098(3) 0.60079(16) 0.0515(8) Uani 1 1 d .
H2M H -0.0748 0.2753 0.5906 0.062 Uiso 1 1 calc R
C4M C 0.3382(6) 0.0857(3) 0.57077(15) 0.0501(8) Uani 1 1 d .
H3 H 0.452(7) 0.129(3) 0.7193(18) 0.060 Uiso 1 1 d .
H5'O H -0.235(9) -0.072(3) 0.968(2) 0.075 Uiso 1 1 d .
H4OM H 0.120(8) 0.030(3) 0.6256(19) 0.075 Uiso 1 1 d .

loop_
_atom_site_aniso_label
_atom_site_aniso_U_11
_atom_site_aniso_U_22
_atom_site_aniso_U_33
_atom_site_aniso_U_23
_atom_site_aniso_U_13
_atom_site_aniso_U_12
S3' 0.0358(4) 0.0504(5) 0.0416(4) -0.0092(3) -0.0026(3) -0.0030(3)
O1' 0.0297(10) 0.0453(12) 0.0368(10) -0.0027(8) 0.0001(8) -0.0035(9)
O2 0.0399(11) 0.0300(12) 0.0528(12) 0.0024(9) 0.0042(9) -0.0003(9)
N3 0.0307(13) 0.0318(14) 0.0382(12) -0.0012(10) 0.0019(10) -0.0007(10)
N4 0.0374(14) 0.0346(14) 0.0500(15) -0.0002(11) 0.0057(11) 0.0015(13)
N1 0.0300(12) 0.0323(14) 0.0392(12) -0.0020(10) 0.0035(9) 0.0006(10)
O1xM 0.0394(12) 0.0452(13) 0.0497(12) -0.0019(10) 0.0091(10) -0.0031(10)
C4 0.0310(14) 0.0341(16) 0.0370(14) -0.0020(12) -0.0036(11) 0.0005(12)
O5' 0.0494(13) 0.0468(14) 0.0417(12) 0.0008(10) 0.0005(10) 0.0016(11)
O1yM 0.0374(11) 0.0436(13) 0.0502(12) 0.0042(10) 0.0046(9) -0.0024(10)
C2 0.0312(14) 0.0339(17) 0.0367(14) -0.0017(12) -0.0022(11) -0.0017(13)
C4' 0.0287(14) 0.0495(19) 0.0361(14) -0.0076(13) 0.0004(11) 0.0009(13)
O4yM 0.0431(13) 0.0561(16) 0.0566(14) -0.0083(12) 0.0032(11) 0.0052(11)
C5 0.0399(16) 0.0338(16) 0.0397(15) 0.0003(12) 0.0014(13) -0.0003(13)
C2' 0.0404(16) 0.0341(17) 0.0540(18) -0.0091(13) 0.0027(14) -0.0026(14)
C1' 0.0314(14) 0.0359(16) 0.0437(15) -0.0007(13) 0.0034(12) 0.0010(12)
O4xM 0.0435(13) 0.101(2) 0.0631(15) -0.0257(15) 0.0168(12) -0.0091(13)
C1M 0.0384(16) 0.0442(19) 0.0396(14) -0.0021(14) 0.0001(12) -0.0080(14)
C3M 0.062(2) 0.054(2) 0.057(2) -0.0022(16) 0.0214(17) -0.0133(18)
C5' 0.0372(15) 0.052(2) 0.0380(15) -0.0027(14) -0.0002(13) -0.0010(13)
C6 0.0307(14) 0.0378(17) 0.0387(14) 0.0003(12) 0.0004(12) -0.0053(13)
C2M 0.058(2) 0.041(2) 0.0551(19) -0.0002(15) 0.0140(16) -0.0054(16)
C4M 0.0445(19) 0.057(2) 0.0484(17) -0.0175(17) 0.0033(16) -0.0085(16)

loop_
_geom_angle_atom_site_label_1
_geom_angle_atom_site_label_2
_geom_angle_atom_site_label_3
_geom_angle
C2' S3' C4' 86.85(14)
C1' O1' C4' 113.7(2)
C4 N3 C2 124.2(3)
C4 N3 H3 120(3)
C2 N3 H3 116(3)
C4 N4 H4Nx 112(2)
C4 N4 H4Ny 118(2)
H4Nx N4 H4Ny 130(3)
C6 N1 C2 121.9(2)
C6 N1 C1' 122.6(2)
C2 N1 C1' 115.5(2)
N4 C4 N3 118.3(3)
N4 C4 C5 123.5(3)
N3 C4 C5 118.2(3)
C5' O5' H5'O 103(3)
O2 C2 N1 122.6(3)
O2 C2 N3 121.8(3)
N1 C2 N3 115.5(3)
O1' C4' C5' 110.5(2)
O1' C4' S3' 106.42(18)
C5' C4' S3' 114.5(2)
O1' C4' H4' 108.4
C5' C4' H4' 108.4
S3' C4' H4' 108.4
C4M O4yM H4OM 105(3)
C6 C5 C4 118.1(3)
C6 C5 H5 121.0
C4 C5 H5 121.0
C1' C2' S3' 103.7(2)
C1' C2' H2'x 111.0
S3' C2' H2'x 111.0
C1' C2' H2'y 111.0
S3' C2' H2'y 111.0
H2'x C2' H2'y 109.0
O1' C1' N1 109.1(2)
O1' C1' C2' 108.6(2)
N1 C1' C2' 111.5(2)
O1' C1' H1' 109.2
N1 C1' H1' 109.2
C2' C1' H1' 109.2
O1xM C1M O1yM 123.4(3)
O1xM C1M C2M 116.4(3)
O1yM C1M C2M 120.2(3)
C2M C3M C4M 131.4(3)
C2M C3M H3M 114.3
C4M C3M H3M 114.3
O5' C5' C4' 114.3(2)
O5' C5' H5'x 108.7
C4' C5' H5'x 108.7
O5' C5' H5'y 108.7
C4' C5' H5'y 108.7
H5'x C5' H5'y 107.6
C5 C6 N1 122.0(3)
C5 C6 H6 119.0
N1 C6 H6 119.0
C3M C2M C1M 130.3(4)
C3M C2M H2M 114.8
C1M C2M H2M 114.8
O4xM C4M O4yM 120.5(4)
O4xM C4M C3M 118.7(4)
O4yM C4M C3M 120.8(3)

loop_
_geom_bond_atom_site_label_1
_geom_bond_atom_site_label_2
_geom_bond_distance
S3' C2' 1.796(3)
S3' C4' 1.811(3)
O1' C1' 1.396(3)
O1' C4' 1.446(3)
O2 C2 1.210(4)
N3 C4 1.345(4)
N3 C2 1.382(4)
N3 H3 0.89(4)
N4 C4 1.316(4)
N4 H4Nx 0.98(4)
N4 H4Ny 0.87(4)
N1 C6 1.356(4)
N1 C2 1.378(4)
N1 C1' 1.496(4)
O1xM C1M 1.255(4)
C4 C5 1.424(4)
O5' C5' 1.408(4)
O5' H5'O 0.80(4)
O1yM C1M 1.267(4)
C4' C5' 1.495(5)
C4' H4' 0.9800
O4yM C4M 1.301(4)
O4yM H4OM 0.98(4)
C5 C6 1.345(4)
C5 H5 0.9300
C2' C1' 1.525(4)
C2' H2'x 0.9700
C2' H2'y 0.9700
C1' H1' 0.9800
O4xM C4M 1.231(4)
C1M C2M 1.487(4)
C3M C2M 1.339(5)
C3M C4M 1.466(5)
C3M H3M 0.9300
C5' H5'x 0.9700
C5' H5'y 0.9700
C6 H6 0.9300
C2M H2M 0.9300
